data_4080161
loop_
_publ_author_name
'Huo, Ping'
'Liu, Wanyun'
'He, Xiaohui'
'Wang, Hongming'
'Chen, Yiwang'

_publ_section_title
;
 Nickel(II) Complexes with Three-Dimensional Geometry \a-Diimine Ligands:
 Synthesis and Catalytic Activity toward Copolymerization of Norbornene
;
_journal_issue 8
_journal_name_full Organometallics
_journal_page_first 2291
_journal_paper_doi 10.1021/om300883h
_journal_volume 32
_journal_year 2013
_chemical_formula_moiety '2(C32 H26 Br4 N2 Ni), C H2 Cl2'
_chemical_formula_sum 'C65 H54 Br8 Cl2 N4 Ni2'
_chemical_formula_weight 1718.72
_chemical_name_systematic
; 
 ? 
;
_space_group_IT_number 14
_symmetry_cell_setting monoclinic
_symmetry_space_group_name_Hall '-P 2ybc'
_symmetry_space_group_name_H-M 'P 1 21/c 1'
_atom_sites_solution_hydrogens geom
_atom_sites_solution_primary direct
_atom_sites_solution_secondary difmap
_audit_creation_method SHELXL-97
_cell_angle_alpha 90.00
_cell_angle_beta 103.93
_cell_angle_gamma 90.00
_cell_formula_units_Z 4
_cell_length_a 8.787(4)
_cell_length_b 41.362(19)
_cell_length_c 18.251(8)
_cell_measurement_reflns_used 6827
_cell_measurement_temperature 296(2)
_cell_measurement_theta_max 20.761
_cell_measurement_theta_min 2.337
_cell_volume 6438(5)
_computing_cell_refinement 'Bruker SAINT'
_computing_data_collection 'Bruker APEX2'
_computing_data_reduction 'Bruker SAINT'
_computing_molecular_graphics 'Bruker SHELXTL'
_computing_publication_material 'Bruker SHELXTL'
_computing_structure_refinement 'SHELXL-97 (Sheldrick, 2008)'
_computing_structure_solution 'SHELXS-97 (Sheldrick, 2008)'
_diffrn_ambient_temperature 296(2)
_diffrn_measured_fraction_theta_full 0.997
_diffrn_measured_fraction_theta_max 0.997
_diffrn_measurement_device_type 'Bruker APEX-II CCD'
_diffrn_measurement_method '\f and \w scans'
_diffrn_radiation_monochromator graphite
_diffrn_radiation_source 'fine-focus sealed tube'
_diffrn_radiation_type MoK\a
_diffrn_radiation_wavelength 0.71073
_diffrn_reflns_av_R_equivalents 0.0782
_diffrn_reflns_av_sigmaI/netI 0.0809
_diffrn_reflns_limit_h_max 10
_diffrn_reflns_limit_h_min -10
_diffrn_reflns_limit_k_max 49
_diffrn_reflns_limit_k_min -50
_diffrn_reflns_limit_l_max 22
_diffrn_reflns_limit_l_min -22
_diffrn_reflns_number 46499
_diffrn_reflns_theta_full 25.50
_diffrn_reflns_theta_max 25.50
_diffrn_reflns_theta_min 2.30
_diffrn_standards_number 0
_exptl_absorpt_coefficient_mu 5.676
_exptl_absorpt_correction_T_max 0.4831
_exptl_absorpt_correction_T_min 0.3311
_exptl_absorpt_correction_type multi-scan
_exptl_crystal_colour red
_exptl_crystal_density_diffrn 1.773
_exptl_crystal_density_method 'not measured'
_exptl_crystal_description block
_exptl_crystal_F_000 3368
_exptl_crystal_size_max 0.25
_exptl_crystal_size_mid 0.22
_exptl_crystal_size_min 0.15
_refine_diff_density_max 0.910
_refine_diff_density_min -0.840
_refine_diff_density_rms 0.095
_refine_ls_extinction_method none
_refine_ls_goodness_of_fit_ref 1.008
_refine_ls_hydrogen_treatment constr
_refine_ls_matrix_type full
_refine_ls_number_parameters 738
_refine_ls_number_reflns 11950
_refine_ls_number_restraints 0
_refine_ls_restrained_S_all 1.008
_refine_ls_R_factor_all 0.1111
_refine_ls_R_factor_gt 0.0484
_refine_ls_shift/su_max 0.014
_refine_ls_shift/su_mean 0.000
_refine_ls_structure_factor_coef Fsqd
_refine_ls_weighting_details 'calc w=1/[\s^2^(Fo^2^)+(0.0497P)^2^+4.0071P] where P=(Fo^2^+2Fc^2^)/3'
_refine_ls_weighting_scheme calc
_refine_ls_wR_factor_gt 0.0996
_refine_ls_wR_factor_ref 0.1199
_reflns_number_gt 6827
_reflns_number_total 11950
_reflns_threshold_expression >2sigma(I)
_cod_data_source_file om300883h_si_002.cif
_cod_data_source_block C4
_cod_original_sg_symbol_H-M 'P 21/c'
_cod_database_code 4080161

loop_
_symmetry_equiv_pos_as_xyz
'x, y, z'
'-x, y+1/2, -z+1/2'
'-x, -y, -z'
'x, -y-1/2, z-1/2'

loop_
_atom_site_label
_atom_site_type_symbol
_atom_site_fract_x
_atom_site_fract_y
_atom_site_fract_z
_atom_site_U_iso_or_equiv
_atom_site_adp_type
_atom_site_occupancy
_atom_site_symmetry_multiplicity
_atom_site_calc_flag
_atom_site_refinement_flags
Ni1 Ni 0.43517(9) 0.194105(18) 0.06694(5) 0.0451(2) Uani 1 1 d .
Ni2 Ni 1.03264(8) 0.495240(18) 0.25420(4) 0.03643(19) Uani 1 1 d .
Br1 Br 0.64591(10) 0.17728(2) 0.16087(6) 0.0920(3) Uani 1 1 d .
Br2 Br 0.41552(9) 0.184158(19) -0.05967(4) 0.0698(2) Uani 1 1 d .
Br3 Br -0.12801(10) 0.067810(18) 0.12779(5) 0.0757(3) Uani 1 1 d .
Br4 Br 0.83527(8) 0.349827(16) 0.06574(5) 0.0637(2) Uani 1 1 d .
Br5 Br 1.01533(9) 0.530056(17) 0.15244(4) 0.0611(2) Uani 1 1 d .
Br6 Br 1.25845(8) 0.490237(17) 0.34980(4) 0.0567(2) Uani 1 1 d .
Br7 Br 0.59725(12) 0.59247(2) 0.47139(5) 0.0996(3) Uani 1 1 d .
Br8 Br 1.34504(8) 0.359001(17) 0.07887(5) 0.0680(2) Uani 1 1 d .
N1 N 0.2180(5) 0.18910(11) 0.0832(3) 0.0372(12) Uani 1 1 d .
N2 N 0.3791(5) 0.24157(10) 0.0699(2) 0.0345(11) Uani 1 1 d .
N3 N 0.8189(5) 0.49560(10) 0.2764(2) 0.0299(11) Uani 1 1 d .
N4 N 0.9531(5) 0.45215(10) 0.2065(2) 0.0288(10) Uani 1 1 d .
C1 C -0.2188(7) 0.23344(19) -0.0287(4) 0.059(2) Uani 1 1 d .
H4 H -0.2738 0.2149 -0.0220 0.070 Uiso 1 1 calc R
C2 C -0.2697(9) 0.2522(3) -0.0906(4) 0.075(3) Uani 1 1 d .
H3 H -0.3601 0.2463 -0.1263 0.090 Uiso 1 1 calc R
C3 C -0.1906(10) 0.2797(2) -0.1018(4) 0.069(2) Uani 1 1 d .
H2 H -0.2277 0.2924 -0.1443 0.083 Uiso 1 1 calc R
C4 C -0.0559(8) 0.28817(18) -0.0494(4) 0.0551(19) Uani 1 1 d .
H1 H -0.0005 0.3065 -0.0568 0.066 Uiso 1 1 calc R
C5 C -0.0040(7) 0.26966(16) 0.0131(3) 0.0439(16) Uani 1 1 d .
C6 C -0.0851(7) 0.24203(15) 0.0244(4) 0.0435(16) Uani 1 1 d .
C7 C -0.0086(7) 0.22383(15) 0.0945(3) 0.0434(16) Uani 1 1 d .
H10 H -0.0680 0.2046 0.1025 0.052 Uiso 1 1 calc R
C8 C 0.0239(6) 0.24638(15) 0.1609(3) 0.0397(15) Uani 1 1 d .
C9 C 0.1036(7) 0.27418(14) 0.1504(3) 0.0391(15) Uani 1 1 d .
C10 C 0.1444(7) 0.27552(13) 0.0752(3) 0.0370(14) Uani 1 1 d .
H7 H 0.2005 0.2953 0.0677 0.044 Uiso 1 1 calc R
C11 C -0.0148(7) 0.24146(16) 0.2284(4) 0.0495(17) Uani 1 1 d .
H14 H -0.0663 0.2227 0.2368 0.059 Uiso 1 1 calc R
C12 C 0.0234(8) 0.2646(2) 0.2835(4) 0.063(2) Uani 1 1 d .
H13 H -0.0038 0.2614 0.3291 0.076 Uiso 1 1 calc R
C13 C 0.1008(8) 0.29218(18) 0.2726(4) 0.0580(19) Uani 1 1 d .
H12 H 0.1253 0.3077 0.3105 0.070 Uiso 1 1 calc R
C14 C 0.1420(7) 0.29679(15) 0.2057(4) 0.0491(17) Uani 1 1 d .
H11 H 0.1961 0.3153 0.1982 0.059 Uiso 1 1 calc R
C15 C 0.1510(7) 0.21582(15) 0.0842(3) 0.0379(14) Uani 1 1 d .
C16 C 0.2392(7) 0.24517(13) 0.0752(3) 0.0335(13) Uani 1 1 d .
C17 C 0.1365(7) 0.15960(13) 0.0930(3) 0.0382(15) Uani 1 1 d .
C18 C 0.1585(7) 0.14789(15) 0.1650(4) 0.0480(16) Uani 1 1 d .
C19 C 0.0781(8) 0.11993(15) 0.1745(4) 0.0530(17) Uani 1 1 d .
H27 H 0.0895 0.1111 0.2224 0.064 Uiso 1 1 calc R
C20 C -0.0177(8) 0.10550(15) 0.1134(4) 0.0539(18) Uani 1 1 d .
C21 C -0.0380(8) 0.11763(15) 0.0429(4) 0.0529(17) Uani 1 1 d .
H29 H -0.1049 0.1072 0.0025 0.063 Uiso 1 1 calc R
C22 C 0.0390(7) 0.14503(15) 0.0306(3) 0.0438(15) Uani 1 1 d .
C23 C 0.2633(9) 0.16427(17) 0.2328(4) 0.069(2) Uani 1 1 d .
H31A H 0.3664 0.1669 0.2246 0.104 Uiso 1 1 calc R
H31B H 0.2691 0.1512 0.2769 0.104 Uiso 1 1 calc R
H31C H 0.2208 0.1851 0.2400 0.104 Uiso 1 1 calc R
C24 C 0.0175(9) 0.15822(17) -0.0470(3) 0.067(2) Uani 1 1 d .
H32A H -0.0559 0.1450 -0.0818 0.100 Uiso 1 1 calc R
H32B H 0.1163 0.1582 -0.0607 0.100 Uiso 1 1 calc R
H32C H -0.0218 0.1799 -0.0485 0.100 Uiso 1 1 calc R
C25 C 0.4782(6) 0.26877(13) 0.0683(3) 0.0341(14) Uani 1 1 d .
C26 C 0.5818(7) 0.27763(14) 0.1348(3) 0.0377(14) Uani 1 1 d .
C27 C 0.6890(7) 0.30165(14) 0.1329(3) 0.0406(15) Uani 1 1 d .
H19 H 0.7629 0.3072 0.1767 0.049 Uiso 1 1 calc R
C28 C 0.6872(7) 0.31731(14) 0.0667(4) 0.0433(16) Uani 1 1 d .
C29 C 0.5785(7) 0.30930(14) 0.0012(4) 0.0412(15) Uani 1 1 d .
H21 H 0.5763 0.3206 -0.0431 0.049 Uiso 1 1 calc R
C30 C 0.4726(7) 0.28443(14) 0.0008(3) 0.0359(14) Uani 1 1 d .
C31 C 0.5759(8) 0.26364(17) 0.2088(3) 0.0586(19) Uani 1 1 d .
H23A H 0.4788 0.2695 0.2205 0.088 Uiso 1 1 calc R
H23B H 0.6619 0.2718 0.2472 0.088 Uiso 1 1 calc R
H23C H 0.5833 0.2405 0.2065 0.088 Uiso 1 1 calc R
C32 C 0.3550(7) 0.27573(16) -0.0711(3) 0.0541(18) Uani 1 1 d .
H24A H 0.3588 0.2529 -0.0796 0.081 Uiso 1 1 calc R
H24B H 0.3795 0.2872 -0.1126 0.081 Uiso 1 1 calc R
H24C H 0.2517 0.2816 -0.0669 0.081 Uiso 1 1 calc R
C33 C 0.5439(7) 0.41883(15) 0.3410(3) 0.0418(15) Uani 1 1 d .
H43 H 0.5025 0.4336 0.3695 0.050 Uiso 1 1 calc R
C34 C 0.5640(7) 0.38704(16) 0.3628(4) 0.0518(17) Uani 1 1 d .
H44 H 0.5337 0.3802 0.4058 0.062 Uiso 1 1 calc R
C35 C 0.6277(7) 0.36527(16) 0.3225(4) 0.0517(17) Uani 1 1 d .
H45 H 0.6404 0.3438 0.3378 0.062 Uiso 1 1 calc R
C36 C 0.6728(7) 0.37530(14) 0.2594(3) 0.0429(16) Uani 1 1 d .
H46 H 0.7183 0.3608 0.2322 0.051 Uiso 1 1 calc R
C37 C 0.6507(6) 0.40645(13) 0.2368(3) 0.0321(13) Uani 1 1 d .
C38 C 0.5852(6) 0.42850(13) 0.2774(3) 0.0325(13) Uani 1 1 d .
C39 C 0.5721(6) 0.46246(13) 0.2456(3) 0.0338(14) Uani 1 1 d .
H39 H 0.5218 0.4776 0.2738 0.041 Uiso 1 1 calc R
C40 C 0.4930(6) 0.46110(14) 0.1627(3) 0.0373(14) Uani 1 1 d .
C41 C 0.5585(7) 0.43969(14) 0.1219(3) 0.0397(15) Uani 1 1 d .
C42 C 0.6974(6) 0.42161(13) 0.1698(3) 0.0321(13) Uani 1 1 d .
H42 H 0.7433 0.4060 0.1408 0.038 Uiso 1 1 calc R
C43 C 0.3692(7) 0.48060(15) 0.1249(4) 0.0515(18) Uani 1 1 d .
H33 H 0.3232 0.4953 0.1515 0.062 Uiso 1 1 calc R
C44 C 0.3170(8) 0.4779(2) 0.0491(5) 0.070(2) Uani 1 1 d .
H34 H 0.2344 0.4908 0.0240 0.084 Uiso 1 1 calc R
C45 C 0.3812(9) 0.4570(2) 0.0094(4) 0.069(2) Uani 1 1 d .
H35 H 0.3429 0.4558 -0.0427 0.082 Uiso 1 1 calc R
C46 C 0.5036(8) 0.43715(17) 0.0447(4) 0.0533(18) Uani 1 1 d .
H36 H 0.5478 0.4225 0.0171 0.064 Uiso 1 1 calc R
C47 C 0.7366(6) 0.47165(13) 0.2458(3) 0.0278(13) Uani 1 1 d .
C48 C 0.8101(6) 0.44762(13) 0.2054(3) 0.0297(13) Uani 1 1 d .
C49 C 0.7573(6) 0.51781(13) 0.3212(3) 0.0332(14) Uani 1 1 d .
C50 C 0.6813(7) 0.54546(14) 0.2887(3) 0.0413(15) Uani 1 1 d .
C51 C 0.6317(8) 0.56698(15) 0.3353(4) 0.0557(18) Uani 1 1 d .
H51 H 0.5795 0.5857 0.3154 0.067 Uiso 1 1 calc R
C52 C 0.6585(8) 0.56099(18) 0.4102(4) 0.0567(19) Uani 1 1 d .
C53 C 0.7284(8) 0.53315(18) 0.4415(3) 0.0529(18) Uani 1 1 d .
H53 H 0.7417 0.5293 0.4929 0.063 Uiso 1 1 calc R
C54 C 0.7789(7) 0.51099(15) 0.3970(3) 0.0446(16) Uani 1 1 d .
C55 C 0.6484(8) 0.55155(16) 0.2053(3) 0.063(2) Uani 1 1 d .
H55A H 0.7443 0.5570 0.1918 0.094 Uiso 1 1 calc R
H55B H 0.5754 0.5691 0.1922 0.094 Uiso 1 1 calc R
H55C H 0.6045 0.5324 0.1785 0.094 Uiso 1 1 calc R
C56 C 0.8563(8) 0.47986(16) 0.4300(3) 0.0594(19) Uani 1 1 d .
H56A H 0.9595 0.4786 0.4212 0.089 Uiso 1 1 calc R
H56B H 0.7949 0.4618 0.4065 0.089 Uiso 1 1 calc R
H56C H 0.8636 0.4795 0.4834 0.089 Uiso 1 1 calc R
C57 C 1.0381(6) 0.42904(12) 0.1747(3) 0.0288(13) Uani 1 1 d .
C58 C 1.0280(6) 0.42969(13) 0.0977(3) 0.0344(14) Uani 1 1 d .
C59 C 1.1208(7) 0.40799(15) 0.0708(4) 0.0439(16) Uani 1 1 d .
H59 H 1.1169 0.4075 0.0194 0.053 Uiso 1 1 calc R
C60 C 1.2173(7) 0.38750(15) 0.1179(4) 0.0452(16) Uani 1 1 d .
C61 C 1.2234(6) 0.38666(13) 0.1927(4) 0.0423(16) Uani 1 1 d .
H61 H 1.2908 0.3723 0.2238 0.051 Uiso 1 1 calc R
C62 C 1.1310(6) 0.40682(13) 0.2226(3) 0.0351(14) Uani 1 1 d .
C63 C 0.9231(7) 0.45261(15) 0.0458(3) 0.0474(16) Uani 1 1 d .
H63A H 0.9436 0.4514 -0.0034 0.071 Uiso 1 1 calc R
H63B H 0.9426 0.4742 0.0649 0.071 Uiso 1 1 calc R
H63C H 0.8157 0.4470 0.0426 0.071 Uiso 1 1 calc R
C64 C 1.1266(7) 0.40403(15) 0.3041(3) 0.0484(16) Uani 1 1 d .
H64A H 1.1958 0.3870 0.3276 0.073 Uiso 1 1 calc R
H64B H 1.0217 0.3992 0.3075 0.073 Uiso 1 1 calc R
H64C H 1.1595 0.4241 0.3294 0.073 Uiso 1 1 calc R
C65 C 0.8112(13) 0.1133(2) 0.3105(6) 0.126(4) Uani 1 1 d .
H65A H 0.7814 0.1239 0.2617 0.152 Uiso 1 1 calc R
H65B H 0.8258 0.0905 0.3021 0.152 Uiso 1 1 calc R
Cl2 Cl 0.6670(5) 0.11805(11) 0.3564(2) 0.1897(16) Uani 1 1 d .
Cl1 Cl 0.9864(4) 0.12981(8) 0.36293(18) 0.1522(12) Uani 1 1 d .

loop_
_atom_site_aniso_label
_atom_site_aniso_U_11
_atom_site_aniso_U_22
_atom_site_aniso_U_33
_atom_site_aniso_U_23
_atom_site_aniso_U_13
_atom_site_aniso_U_12
Ni1 0.0332(5) 0.0367(5) 0.0662(6) -0.0027(4) 0.0133(4) 0.0009(4)
Ni2 0.0315(4) 0.0359(4) 0.0439(4) -0.0036(4) 0.0129(4) -0.0018(3)
Br1 0.0583(5) 0.0783(6) 0.1213(8) 0.0245(5) -0.0139(5) 0.0038(4)
Br2 0.0694(5) 0.0689(5) 0.0774(5) -0.0211(4) 0.0298(4) -0.0038(4)
Br3 0.0805(6) 0.0462(5) 0.1019(6) 0.0090(4) 0.0250(5) -0.0219(4)
Br4 0.0601(5) 0.0417(4) 0.1018(6) -0.0183(4) 0.0437(4) -0.0196(3)
Br5 0.0735(5) 0.0576(5) 0.0559(4) 0.0105(3) 0.0229(4) -0.0011(4)
Br6 0.0504(4) 0.0553(4) 0.0581(4) -0.0079(4) 0.0008(3) 0.0135(3)
Br7 0.1142(8) 0.0989(7) 0.0995(7) -0.0501(6) 0.0531(6) 0.0113(6)
Br8 0.0581(5) 0.0443(4) 0.1158(7) -0.0257(4) 0.0489(5) 0.0003(3)
N1 0.038(3) 0.029(3) 0.044(3) -0.003(2) 0.009(2) -0.004(2)
N2 0.032(3) 0.028(3) 0.044(3) -0.005(2) 0.009(2) -0.008(2)
N3 0.035(3) 0.029(3) 0.027(2) -0.001(2) 0.010(2) 0.001(2)
N4 0.026(3) 0.033(3) 0.029(3) -0.002(2) 0.010(2) 0.006(2)
C1 0.027(4) 0.080(5) 0.068(5) -0.035(4) 0.008(4) 0.002(4)
C2 0.043(5) 0.130(8) 0.052(5) -0.031(5) 0.009(4) 0.029(5)
C3 0.066(6) 0.099(7) 0.046(5) 0.007(5) 0.022(5) 0.042(5)
C4 0.052(5) 0.068(5) 0.050(4) -0.001(4) 0.023(4) 0.025(4)
C5 0.039(4) 0.051(4) 0.044(4) -0.002(3) 0.017(3) 0.016(3)
C6 0.029(4) 0.046(4) 0.059(4) -0.008(3) 0.016(3) 0.008(3)
C7 0.025(3) 0.049(4) 0.060(4) -0.003(3) 0.018(3) -0.005(3)
C8 0.026(3) 0.048(4) 0.046(4) 0.001(3) 0.010(3) 0.004(3)
C9 0.032(4) 0.037(4) 0.050(4) -0.003(3) 0.012(3) -0.002(3)
C10 0.038(4) 0.026(3) 0.049(4) 0.000(3) 0.013(3) -0.003(3)
C11 0.034(4) 0.056(4) 0.061(4) 0.005(4) 0.015(3) -0.001(3)
C12 0.057(5) 0.085(6) 0.052(5) 0.006(4) 0.024(4) 0.006(4)
C13 0.053(5) 0.072(5) 0.047(4) -0.011(4) 0.009(4) 0.004(4)
C14 0.046(4) 0.043(4) 0.060(4) -0.002(3) 0.015(4) -0.001(3)
C15 0.031(4) 0.040(4) 0.041(4) -0.004(3) 0.006(3) -0.001(3)
C16 0.026(3) 0.033(3) 0.041(3) -0.002(3) 0.006(3) -0.001(3)
C17 0.038(4) 0.021(3) 0.054(4) 0.001(3) 0.008(3) -0.003(3)
C18 0.046(4) 0.038(4) 0.058(5) 0.001(3) 0.008(3) 0.003(3)
C19 0.065(5) 0.039(4) 0.053(4) 0.007(3) 0.011(4) -0.005(4)
C20 0.055(5) 0.036(4) 0.073(5) -0.002(4) 0.019(4) -0.013(3)
C21 0.054(4) 0.046(4) 0.054(4) -0.011(4) 0.005(4) -0.012(3)
C22 0.043(4) 0.040(4) 0.048(4) -0.003(3) 0.009(3) -0.010(3)
C23 0.085(6) 0.060(5) 0.053(4) 0.003(4) -0.001(4) -0.019(4)
C24 0.083(6) 0.065(5) 0.049(4) -0.005(4) 0.008(4) -0.022(4)
C25 0.026(3) 0.032(3) 0.047(4) -0.005(3) 0.015(3) -0.003(3)
C26 0.026(3) 0.034(4) 0.055(4) -0.002(3) 0.014(3) 0.002(3)
C27 0.031(4) 0.040(4) 0.050(4) -0.013(3) 0.010(3) -0.002(3)
C28 0.036(4) 0.035(4) 0.069(5) -0.008(3) 0.030(4) -0.001(3)
C29 0.039(4) 0.037(4) 0.054(4) 0.007(3) 0.024(3) 0.002(3)
C30 0.036(4) 0.035(4) 0.040(4) 0.000(3) 0.015(3) 0.009(3)
C31 0.055(5) 0.072(5) 0.045(4) 0.006(4) 0.005(3) -0.010(4)
C32 0.052(4) 0.064(5) 0.049(4) 0.002(3) 0.016(4) 0.000(4)
C33 0.040(4) 0.044(4) 0.045(4) 0.000(3) 0.017(3) -0.001(3)
C34 0.057(4) 0.054(5) 0.051(4) 0.006(3) 0.026(4) -0.007(4)
C35 0.050(4) 0.041(4) 0.068(5) 0.015(3) 0.022(4) 0.001(3)
C36 0.039(4) 0.031(4) 0.063(4) -0.003(3) 0.020(3) 0.004(3)
C37 0.029(3) 0.030(3) 0.035(3) -0.003(3) 0.004(3) -0.004(3)
C38 0.025(3) 0.036(3) 0.038(3) 0.000(3) 0.010(3) -0.006(3)
C39 0.023(3) 0.038(3) 0.042(4) -0.006(3) 0.011(3) 0.009(3)
C40 0.028(3) 0.035(3) 0.048(4) 0.005(3) 0.008(3) 0.002(3)
C41 0.029(4) 0.044(4) 0.046(4) -0.002(3) 0.009(3) -0.008(3)
C42 0.036(3) 0.029(3) 0.033(3) -0.010(3) 0.013(3) -0.003(3)
C43 0.032(4) 0.049(4) 0.075(5) 0.020(4) 0.017(4) 0.005(3)
C44 0.040(5) 0.092(7) 0.071(6) 0.037(5) 0.002(4) -0.001(4)
C45 0.049(5) 0.105(7) 0.045(4) 0.019(5) -0.004(4) -0.025(5)
C46 0.041(4) 0.076(5) 0.042(4) -0.002(4) 0.009(3) -0.020(4)
C47 0.030(3) 0.027(3) 0.029(3) 0.005(3) 0.012(3) 0.005(3)
C48 0.031(4) 0.031(3) 0.029(3) 0.006(2) 0.012(3) 0.003(3)
C49 0.037(4) 0.032(3) 0.035(3) -0.009(3) 0.016(3) -0.001(3)
C50 0.046(4) 0.036(4) 0.043(4) -0.004(3) 0.013(3) 0.005(3)
C51 0.061(5) 0.033(4) 0.078(5) -0.010(4) 0.027(4) 0.010(3)
C52 0.055(5) 0.064(5) 0.058(5) -0.023(4) 0.027(4) -0.007(4)
C53 0.057(5) 0.068(5) 0.038(4) -0.015(4) 0.021(3) -0.008(4)
C54 0.041(4) 0.056(4) 0.039(4) -0.005(3) 0.013(3) -0.004(3)
C55 0.084(5) 0.055(5) 0.050(4) 0.009(3) 0.020(4) 0.025(4)
C56 0.073(5) 0.062(5) 0.037(4) 0.003(3) 0.001(4) 0.008(4)
C57 0.026(3) 0.022(3) 0.041(3) -0.005(3) 0.013(3) 0.000(2)
C58 0.031(3) 0.031(3) 0.044(4) -0.006(3) 0.014(3) -0.001(3)
C59 0.039(4) 0.049(4) 0.049(4) -0.009(3) 0.021(3) -0.009(3)
C60 0.036(4) 0.038(4) 0.065(5) -0.016(3) 0.019(4) -0.011(3)
C61 0.026(3) 0.028(3) 0.070(5) -0.007(3) 0.006(3) 0.001(3)
C62 0.029(3) 0.030(3) 0.047(4) -0.003(3) 0.010(3) -0.002(3)
C63 0.047(4) 0.055(4) 0.044(4) 0.002(3) 0.016(3) 0.013(3)
C64 0.050(4) 0.046(4) 0.048(4) 0.006(3) 0.010(3) 0.007(3)
C65 0.157(11) 0.102(8) 0.112(8) -0.021(7) 0.017(8) 0.035(8)
Cl2 0.176(3) 0.214(4) 0.185(4) -0.062(3) 0.054(3) -0.055(3)
Cl1 0.175(3) 0.151(3) 0.140(3) -0.048(2) 0.056(2) -0.028(2)

loop_
_atom_type_symbol
_atom_type_description
_atom_type_scat_dispersion_real
_atom_type_scat_dispersion_imag
_atom_type_scat_source
C C 0.0033 0.0016 'International Tables Vol C Tables 4.2.6.8 and 6.1.1.4'
H H 0.0000 0.0000 'International Tables Vol C Tables 4.2.6.8 and 6.1.1.4'
N N 0.0061 0.0033 'International Tables Vol C Tables 4.2.6.8 and 6.1.1.4'
Ni Ni 0.3393 1.1124 'International Tables Vol C Tables 4.2.6.8 and 6.1.1.4'
Br Br -0.2901 2.4595 'International Tables Vol C Tables 4.2.6.8 and 6.1.1.4'
Cl Cl 0.1484 0.1585 'International Tables Vol C Tables 4.2.6.8 and 6.1.1.4'

loop_
_geom_angle_atom_site_label_1
_geom_angle_atom_site_label_2
_geom_angle_atom_site_label_3
_geom_angle
N1 Ni1 N2 81.40(18)
N1 Ni1 Br1 118.67(14)
N2 Ni1 Br1 115.39(13)
N1 Ni1 Br2 106.48(13)
N2 Ni1 Br2 103.82(13)
Br1 Ni1 Br2 122.84(5)
N3 Ni2 N4 81.47(17)
N3 Ni2 Br6 121.36(13)
N4 Ni2 Br6 112.85(13)
N3 Ni2 Br5 105.74(12)
N4 Ni2 Br5 104.56(12)
Br6 Ni2 Br5 122.46(4)
C15 N1 C17 119.5(5)
C15 N1 Ni1 112.1(4)
C17 N1 Ni1 128.3(4)
C16 N2 C25 121.2(5)
C16 N2 Ni1 111.3(4)
C25 N2 Ni1 127.5(4)
C47 N3 C49 120.0(4)
C47 N3 Ni2 111.4(3)
C49 N3 Ni2 128.6(4)
C48 N4 C57 120.8(5)
C48 N4 Ni2 112.0(3)
C57 N4 Ni2 127.2(3)
C2 C1 C6 119.6(8)
C2 C1 H4 120.2
C6 C1 H4 120.2
C1 C2 C3 121.4(8)
C1 C2 H3 119.3
C3 C2 H3 119.3
C2 C3 C4 119.3(7)
C2 C3 H2 120.3
C4 C3 H2 120.3
C5 C4 C3 119.9(7)
C5 C4 H1 120.1
C3 C4 H1 120.1
C4 C5 C6 120.6(7)
C4 C5 C10 126.0(6)
C6 C5 C10 113.4(5)
C1 C6 C5 119.3(6)
C1 C6 C7 127.0(6)
C5 C6 C7 113.6(6)
C15 C7 C6 104.1(5)
C15 C7 C8 103.7(5)
C6 C7 C8 109.7(5)
C15 C7 H10 112.9
C6 C7 H10 112.9
C8 C7 H10 112.9
C11 C8 C9 119.4(6)
C11 C8 C7 126.4(6)
C9 C8 C7 114.2(5)
C14 C9 C8 120.9(6)
C14 C9 C10 125.7(5)
C8 C9 C10 113.4(5)
C9 C10 C16 102.9(5)
C9 C10 C5 108.9(5)
C16 C10 C5 104.0(4)
C9 C10 H7 113.4
C16 C10 H7 113.4
C5 C10 H7 113.4
C12 C11 C8 119.1(6)
C12 C11 H14 120.5
C8 C11 H14 120.5
C13 C12 C11 121.3(6)
C13 C12 H13 119.3
C11 C12 H13 119.3
C12 C13 C14 119.5(7)
C12 C13 H12 120.2
C14 C13 H12 120.2
C9 C14 C13 119.7(6)
C9 C14 H11 120.1
C13 C14 H11 120.1
N1 C15 C16 117.6(5)
N1 C15 C7 130.9(5)
C16 C15 C7 111.5(5)
N2 C16 C15 117.4(5)
N2 C16 C10 130.2(5)
C15 C16 C10 112.4(5)
C18 C17 C22 123.4(5)
C18 C17 N1 117.2(5)
C22 C17 N1 119.3(5)
C17 C18 C19 117.2(6)
C17 C18 C23 123.0(6)
C19 C18 C23 119.8(6)
C20 C19 C18 119.6(6)
C20 C19 H27 120.2
C18 C19 H27 120.2
C21 C20 C19 122.1(6)
C21 C20 Br3 119.0(5)
C19 C20 Br3 119.0(5)
C20 C21 C22 120.4(6)
C20 C21 H29 119.8
C22 C21 H29 119.8
C21 C22 C17 117.2(6)
C21 C22 C24 120.4(6)
C17 C22 C24 122.3(5)
C18 C23 H31A 109.5
C18 C23 H31B 109.5
H31A C23 H31B 109.5
C18 C23 H31C 109.5
H31A C23 H31C 109.5
H31B C23 H31C 109.5
C22 C24 H32A 109.5
C22 C24 H32B 109.5
H32A C24 H32B 109.5
C22 C24 H32C 109.5
H32A C24 H32C 109.5
H32B C24 H32C 109.5
C26 C25 C30 122.3(5)
C26 C25 N2 117.8(5)
C30 C25 N2 119.8(5)
C27 C26 C25 118.7(5)
C27 C26 C31 118.7(6)
C25 C26 C31 122.5(5)
C28 C27 C26 120.2(6)
C28 C27 H19 119.9
C26 C27 H19 119.9
C27 C28 C29 120.7(5)
C27 C28 Br4 119.2(5)
C29 C28 Br4 120.1(5)
C28 C29 C30 120.4(5)
C28 C29 H21 119.8
C30 C29 H21 119.8
C25 C30 C29 117.7(5)
C25 C30 C32 122.3(5)
C29 C30 C32 120.0(5)
C26 C31 H23A 109.5
C26 C31 H23B 109.5
H23A C31 H23B 109.5
C26 C31 H23C 109.5
H23A C31 H23C 109.5
H23B C31 H23C 109.5
C30 C32 H24A 109.5
C30 C32 H24B 109.5
H24A C32 H24B 109.5
C30 C32 H24C 109.5
H24A C32 H24C 109.5
H24B C32 H24C 109.5
C38 C33 C34 119.2(6)
C38 C33 H43 120.4
C34 C33 H43 120.4
C35 C34 C33 121.1(6)
C35 C34 H44 119.4
C33 C34 H44 119.4
C34 C35 C36 119.5(6)
C34 C35 H45 120.3
C36 C35 H45 120.3
C37 C36 C35 119.7(6)
C37 C36 H46 120.2
C35 C36 H46 120.2
C36 C37 C38 120.9(5)
C36 C37 C42 126.4(5)
C38 C37 C42 112.7(5)
C33 C38 C37 119.6(5)
C33 C38 C39 126.1(5)
C37 C38 C39 114.2(5)
C47 C39 C40 102.9(4)
C47 C39 C38 104.5(4)
C40 C39 C38 108.9(5)
C47 C39 H39 113.2
C40 C39 H39 113.2
C38 C39 H39 113.2
C41 C40 C43 119.0(6)
C41 C40 C39 114.7(5)
C43 C40 C39 126.2(6)
C40 C41 C46 121.0(6)
C40 C41 C42 113.0(5)
C46 C41 C42 125.9(6)
C48 C42 C41 104.6(4)
C48 C42 C37 103.1(4)
C41 C42 C37 109.4(4)
C48 C42 H42 113.0
C41 C42 H42 113.0
C37 C42 H42 113.0
C44 C43 C40 119.2(7)
C44 C43 H33 120.4
C40 C43 H33 120.4
C45 C44 C43 121.7(7)
C45 C44 H34 119.1
C43 C44 H34 119.1
C44 C45 C46 120.9(7)
C44 C45 H35 119.6
C46 C45 H35 119.6
C41 C46 C45 118.2(7)
C41 C46 H36 120.9
C45 C46 H36 120.9
N3 C47 C48 118.2(5)
N3 C47 C39 130.3(5)
C48 C47 C39 111.5(5)
N4 C48 C47 116.4(5)
N4 C48 C42 131.5(5)
C47 C48 C42 112.1(4)
C54 C49 C50 122.3(5)
C54 C49 N3 117.7(5)
C50 C49 N3 120.0(5)
C51 C50 C49 117.6(6)
C51 C50 C55 120.5(6)
C49 C50 C55 121.9(5)
C52 C51 C50 120.2(6)
C52 C51 H51 119.9
C50 C51 H51 119.9
C51 C52 C53 121.9(6)
C51 C52 Br7 118.0(6)
C53 C52 Br7 120.1(5)
C52 C53 C54 119.7(6)
C52 C53 H53 120.2
C54 C53 H53 120.2
C53 C54 C49 118.2(6)
C53 C54 C56 120.8(6)
C49 C54 C56 121.0(5)
C50 C55 H55A 109.5
C50 C55 H55B 109.5
H55A C55 H55B 109.5
C50 C55 H55C 109.5
H55A C55 H55C 109.5
H55B C55 H55C 109.5
C54 C56 H56A 109.5
C54 C56 H56B 109.5
H56A C56 H56B 109.5
C54 C56 H56C 109.5
H56A C56 H56C 109.5
H56B C56 H56C 109.5
C58 C57 C62 122.3(5)
C58 C57 N4 119.3(5)
C62 C57 N4 118.4(5)
C59 C58 C57 116.7(5)
C59 C58 C63 121.1(5)
C57 C58 C63 122.3(5)
C60 C59 C58 121.0(6)
C60 C59 H59 119.5
C58 C59 H59 119.5
C59 C60 C61 121.7(6)
C59 C60 Br8 119.4(5)
C61 C60 Br8 118.9(5)
C60 C61 C62 120.3(6)
C60 C61 H61 119.9
C62 C61 H61 119.9
C61 C62 C57 118.0(5)
C61 C62 C64 120.5(5)
C57 C62 C64 121.5(5)
C58 C63 H63A 109.5
C58 C63 H63B 109.5
H63A C63 H63B 109.5
C58 C63 H63C 109.5
H63A C63 H63C 109.5
H63B C63 H63C 109.5
C62 C64 H64A 109.5
C62 C64 H64B 109.5
H64A C64 H64B 109.5
C62 C64 H64C 109.5
H64A C64 H64C 109.5
H64B C64 H64C 109.5
Cl2 C65 Cl1 110.5(6)
Cl2 C65 H65A 109.5
Cl1 C65 H65A 109.5
Cl2 C65 H65B 109.5
Cl1 C65 H65B 109.5
H65A C65 H65B 108.1

loop_
_geom_bond_atom_site_label_1
_geom_bond_atom_site_label_2
_geom_bond_distance
Ni1 N1 2.011(5)
Ni1 N2 2.028(5)
Ni1 Br1 2.3074(14)
Ni1 Br2 2.3124(15)
Ni2 N3 2.015(4)
Ni2 N4 2.032(4)
Ni2 Br6 2.3147(13)
Ni2 Br5 2.3260(12)
Br3 C20 1.887(6)
Br4 C28 1.875(6)
Br7 C52 1.876(6)
Br8 C60 1.882(6)
N1 C15 1.254(7)
N1 C17 1.448(7)
N2 C16 1.265(6)
N2 C25 1.427(7)
N3 C47 1.273(6)
N3 C49 1.421(6)
N4 C48 1.266(6)
N4 C57 1.420(6)
C1 C2 1.354(10)
C1 C6 1.377(8)
C1 H4 0.9300
C2 C3 1.374(11)
C2 H3 0.9300
C3 C4 1.376(10)
C3 H2 0.9300
C4 C5 1.357(8)
C4 H1 0.9300
C5 C6 1.388(8)
C5 C10 1.528(8)
C6 C7 1.498(8)
C7 C15 1.497(8)
C7 C8 1.500(8)
C7 H10 0.9800
C8 C11 1.371(8)
C8 C9 1.383(8)
C9 C14 1.358(8)
C9 C10 1.502(8)
C10 C16 1.507(7)
C10 H7 0.9800
C11 C12 1.369(9)
C11 H14 0.9300
C12 C13 1.368(9)
C12 H13 0.9300
C13 C14 1.368(8)
C13 H12 0.9300
C14 H11 0.9300
C15 C16 1.471(7)
C17 C18 1.369(8)
C17 C22 1.388(8)
C18 C19 1.388(8)
C18 C23 1.514(9)
C19 C20 1.363(9)
C19 H27 0.9300
C20 C21 1.353(9)
C21 C22 1.366(8)
C21 H29 0.9300
C22 C24 1.486(8)
C23 H31A 0.9600
C23 H31B 0.9600
C23 H31C 0.9600
C24 H32A 0.9600
C24 H32B 0.9600
C24 H32C 0.9600
C25 C26 1.381(8)
C25 C30 1.381(8)
C26 C27 1.375(7)
C26 C31 1.481(8)
C27 C28 1.367(8)
C27 H19 0.9300
C28 C29 1.380(8)
C29 C30 1.387(8)
C29 H21 0.9300
C30 C32 1.506(8)
C31 H23A 0.9600
C31 H23B 0.9600
C31 H23C 0.9600
C32 H24A 0.9600
C32 H24B 0.9600
C32 H24C 0.9600
C33 C38 1.358(7)
C33 C34 1.373(8)
C33 H43 0.9300
C34 C35 1.365(8)
C34 H44 0.9300
C35 C36 1.370(8)
C35 H45 0.9300
C36 C37 1.352(7)
C36 H46 0.9300
C37 C38 1.384(7)
C37 C42 1.517(7)
C38 C39 1.513(7)
C39 C47 1.494(7)
C39 C40 1.507(8)
C39 H39 0.9800
C40 C41 1.370(8)
C40 C43 1.395(8)
C41 C46 1.379(8)
C41 C42 1.517(8)
C42 C48 1.500(7)
C42 H42 0.9800
C43 C44 1.354(9)
C43 H33 0.9300
C44 C45 1.336(10)
C44 H34 0.9300
C45 C46 1.383(10)
C45 H35 0.9300
C46 H36 0.9300
C47 C48 1.476(7)
C49 C54 1.379(7)
C49 C50 1.384(8)
C50 C51 1.372(8)
C50 C55 1.502(8)
C51 C52 1.353(9)
C51 H51 0.9300
C52 C53 1.364(9)
C53 C54 1.368(8)
C53 H53 0.9300
C54 C56 1.512(8)
C55 H55A 0.9600
C55 H55B 0.9600
C55 H55C 0.9600
C56 H56A 0.9600
C56 H56B 0.9600
C56 H56C 0.9600
C57 C58 1.388(7)
C57 C62 1.389(7)
C58 C59 1.379(7)
C58 C63 1.491(8)
C59 C60 1.351(8)
C59 H59 0.9300
C60 C61 1.353(8)
C61 C62 1.366(7)
C61 H61 0.9300
C62 C64 1.503(7)
C63 H63A 0.9600
C63 H63B 0.9600
C63 H63C 0.9600
C64 H64A 0.9600
C64 H64B 0.9600
C64 H64C 0.9600
C65 Cl2 1.690(11)
C65 Cl1 1.745(11)
C65 H65A 0.9700
C65 H65B 0.9700

loop_
_geom_torsion_atom_site_label_1
_geom_torsion_atom_site_label_2
_geom_torsion_atom_site_label_3
_geom_torsion_atom_site_label_4
_geom_torsion
N2 Ni1 N1 C15 2.8(4)
Br1 Ni1 N1 C15 117.1(4)
Br2 Ni1 N1 C15 -99.2(4)
N2 Ni1 N1 C17 -177.4(5)
Br1 Ni1 N1 C17 -63.1(5)
Br2 Ni1 N1 C17 80.7(5)
N1 Ni1 N2 C16 -4.1(4)
Br1 Ni1 N2 C16 -121.9(4)
Br2 Ni1 N2 C16 100.8(4)
N1 Ni1 N2 C25 174.6(5)
Br1 Ni1 N2 C25 56.8(5)
Br2 Ni1 N2 C25 -80.5(4)
N4 Ni2 N3 C47 -5.7(4)
Br6 Ni2 N3 C47 -117.3(3)
Br5 Ni2 N3 C47 97.2(4)
N4 Ni2 N3 C49 172.6(4)
Br6 Ni2 N3 C49 61.0(5)
Br5 Ni2 N3 C49 -84.6(4)
N3 Ni2 N4 C48 7.0(4)
Br6 Ni2 N4 C48 127.6(3)
Br5 Ni2 N4 C48 -97.1(4)
N3 Ni2 N4 C57 -174.9(4)
Br6 Ni2 N4 C57 -54.4(4)
Br5 Ni2 N4 C57 80.9(4)
C6 C1 C2 C3 0.0(10)
C1 C2 C3 C4 0.8(10)
C2 C3 C4 C5 -1.0(9)
C3 C4 C5 C6 0.5(9)
C3 C4 C5 C10 178.7(5)
C2 C1 C6 C5 -0.5(9)
C2 C1 C6 C7 -177.7(6)
C4 C5 C6 C1 0.2(8)
C10 C5 C6 C1 -178.2(5)
C4 C5 C6 C7 177.8(5)
C10 C5 C6 C7 -0.6(7)
C1 C6 C7 C15 118.9(6)
C5 C6 C7 C15 -58.5(6)
C1 C6 C7 C8 -130.6(6)
C5 C6 C7 C8 52.0(6)
C15 C7 C8 C11 -119.3(6)
C6 C7 C8 C11 129.9(6)
C15 C7 C8 C9 59.3(6)
C6 C7 C8 C9 -51.4(6)
C11 C8 C9 C14 -0.9(9)
C7 C8 C9 C14 -179.7(6)
C11 C8 C9 C10 177.3(5)
C7 C8 C9 C10 -1.4(7)
C14 C9 C10 C16 120.8(6)
C8 C9 C10 C16 -57.3(6)
C14 C9 C10 C5 -129.3(6)
C8 C9 C10 C5 52.5(6)
C4 C5 C10 C9 130.1(6)
C6 C5 C10 C9 -51.6(6)
C4 C5 C10 C16 -120.8(6)
C6 C5 C10 C16 57.5(6)
C9 C8 C11 C12 1.4(9)
C7 C8 C11 C12 -180.0(6)
C8 C11 C12 C13 -0.8(10)
C11 C12 C13 C14 -0.4(10)
C8 C9 C14 C13 -0.3(9)
C10 C9 C14 C13 -178.3(6)
C12 C13 C14 C9 1.0(10)
C17 N1 C15 C16 179.0(5)
Ni1 N1 C15 C16 -1.1(6)
C17 N1 C15 C7 0.2(9)
Ni1 N1 C15 C7 -179.9(5)
C6 C7 C15 N1 -121.8(7)
C8 C7 C15 N1 123.5(7)
C6 C7 C15 C16 59.4(6)
C8 C7 C15 C16 -55.4(6)
C25 N2 C16 C15 -174.0(5)
Ni1 N2 C16 C15 4.8(6)
C25 N2 C16 C10 4.8(9)
Ni1 N2 C16 C10 -176.4(5)
N1 C15 C16 N2 -2.6(8)
C7 C15 C16 N2 176.4(5)
N1 C15 C16 C10 178.4(5)
C7 C15 C16 C10 -2.6(7)
C9 C10 C16 N2 -120.0(6)
C5 C10 C16 N2 126.5(6)
C9 C10 C16 C15 58.9(6)
C5 C10 C16 C15 -54.6(6)
C15 N1 C17 C18 -92.3(7)
Ni1 N1 C17 C18 87.9(6)
C15 N1 C17 C22 86.5(7)
Ni1 N1 C17 C22 -93.3(6)
C22 C17 C18 C19 0.1(9)
N1 C17 C18 C19 178.9(5)
C22 C17 C18 C23 -179.1(6)
N1 C17 C18 C23 -0.3(9)
C17 C18 C19 C20 0.0(9)
C23 C18 C19 C20 179.2(6)
C18 C19 C20 C21 -0.3(10)
C18 C19 C20 Br3 -179.2(5)
C19 C20 C21 C22 0.5(11)
Br3 C20 C21 C22 179.4(5)
C20 C21 C22 C17 -0.4(10)
C20 C21 C22 C24 179.6(6)
C18 C17 C22 C21 0.1(9)
N1 C17 C22 C21 -178.6(5)
C18 C17 C22 C24 -179.9(6)
N1 C17 C22 C24 1.4(9)
C16 N2 C25 C26 98.1(6)
Ni1 N2 C25 C26 -80.4(6)
C16 N2 C25 C30 -84.4(7)
Ni1 N2 C25 C30 97.0(6)
C30 C25 C26 C27 -3.9(8)
N2 C25 C26 C27 173.5(5)
C30 C25 C26 C31 172.5(6)
N2 C25 C26 C31 -10.1(8)
C25 C26 C27 C28 3.0(8)
C31 C26 C27 C28 -173.5(5)
C26 C27 C28 C29 -0.1(8)
C26 C27 C28 Br4 -179.8(4)
C27 C28 C29 C30 -2.1(8)
Br4 C28 C29 C30 177.5(4)
C26 C25 C30 C29 1.6(8)
N2 C25 C30 C29 -175.7(5)
C26 C25 C30 C32 -177.3(5)
N2 C25 C30 C32 5.4(8)
C28 C29 C30 C25 1.4(8)
C28 C29 C30 C32 -179.7(5)
C38 C33 C34 C35 1.4(10)
C33 C34 C35 C36 0.2(10)
C34 C35 C36 C37 -1.4(9)
C35 C36 C37 C38 1.0(9)
C35 C36 C37 C42 178.3(5)
C34 C33 C38 C37 -1.8(9)
C34 C33 C38 C39 -179.5(5)
C36 C37 C38 C33 0.6(8)
C42 C37 C38 C33 -177.0(5)
C36 C37 C38 C39 178.6(5)
C42 C37 C38 C39 0.9(7)
C33 C38 C39 C47 119.3(6)
C37 C38 C39 C47 -58.6(6)
C33 C38 C39 C40 -131.2(6)
C37 C38 C39 C40 50.9(6)
C47 C39 C40 C41 58.6(6)
C38 C39 C40 C41 -51.9(6)
C47 C39 C40 C43 -117.3(6)
C38 C39 C40 C43 132.2(6)
C43 C40 C41 C46 -0.2(9)
C39 C40 C41 C46 -176.5(5)
C43 C40 C41 C42 176.7(5)
C39 C40 C41 C42 0.4(7)
C40 C41 C42 C48 -57.6(6)
C46 C41 C42 C48 119.1(6)
C40 C41 C42 C37 52.2(6)
C46 C41 C42 C37 -131.1(6)
C36 C37 C42 C48 -119.5(6)
C38 C37 C42 C48 58.1(6)
C36 C37 C42 C41 129.7(6)
C38 C37 C42 C41 -52.8(6)
C41 C40 C43 C44 0.1(9)
C39 C40 C43 C44 175.8(6)
C40 C43 C44 C45 -0.1(10)
C43 C44 C45 C46 0.4(11)
C40 C41 C46 C45 0.4(9)
C42 C41 C46 C45 -176.0(6)
C44 C45 C46 C41 -0.5(10)
C49 N3 C47 C48 -174.7(4)
Ni2 N3 C47 C48 3.7(6)
C49 N3 C47 C39 3.0(8)
Ni2 N3 C47 C39 -178.6(4)
C40 C39 C47 N3 122.6(6)
C38 C39 C47 N3 -123.7(6)
C40 C39 C47 C48 -59.6(5)
C38 C39 C47 C48 54.1(5)
C57 N4 C48 C47 174.8(4)
Ni2 N4 C48 C47 -7.1(6)
C57 N4 C48 C42 -5.1(9)
Ni2 N4 C48 C42 173.0(5)
N3 C47 C48 N4 2.4(7)
C39 C47 C48 N4 -175.7(5)
N3 C47 C48 C42 -177.7(5)
C39 C47 C48 C42 4.2(6)
C41 C42 C48 N4 -126.1(6)
C37 C42 C48 N4 119.5(6)
C41 C42 C48 C47 54.0(5)
C37 C42 C48 C47 -60.4(5)
C47 N3 C49 C54 88.1(7)
Ni2 N3 C49 C54 -90.0(6)
C47 N3 C49 C50 -93.1(6)
Ni2 N3 C49 C50 88.8(6)
C54 C49 C50 C51 2.3(9)
N3 C49 C50 C51 -176.4(5)
C54 C49 C50 C55 -175.7(6)
N3 C49 C50 C55 5.6(9)
C49 C50 C51 C52 0.5(9)
C55 C50 C51 C52 178.5(6)
C50 C51 C52 C53 -2.9(11)
C50 C51 C52 Br7 176.8(5)
C51 C52 C53 C54 2.5(11)
Br7 C52 C53 C54 -177.1(5)
C52 C53 C54 C49 0.2(9)
C52 C53 C54 C56 -179.8(6)
C50 C49 C54 C53 -2.7(9)
N3 C49 C54 C53 176.1(5)
C50 C49 C54 C56 177.3(6)
N3 C49 C54 C56 -3.9(8)
C48 N4 C57 C58 83.5(6)
Ni2 N4 C57 C58 -94.3(5)
C48 N4 C57 C62 -97.6(6)
Ni2 N4 C57 C62 84.6(5)
C62 C57 C58 C59 -2.8(8)
N4 C57 C58 C59 176.0(5)
C62 C57 C58 C63 177.3(5)
N4 C57 C58 C63 -3.8(8)
C57 C58 C59 C60 -0.6(8)
C63 C58 C59 C60 179.2(6)
C58 C59 C60 C61 2.1(9)
C58 C59 C60 Br8 -178.6(4)
C59 C60 C61 C62 -0.1(9)
Br8 C60 C61 C62 -179.4(4)
C60 C61 C62 C57 -3.3(8)
C60 C61 C62 C64 174.6(5)
C58 C57 C62 C61 4.8(8)
N4 C57 C62 C61 -174.1(5)
C58 C57 C62 C64 -173.0(5)
N4 C57 C62 C64 8.1(8)
